data_4515203
loop_
_publ_author_name
'Chakraborty, Papri'
'Nag, Abhijit'
'Sugi, Korath Shivan'
'Ahuja, Tripti'
'Varghese, Babu'
'Pradeep, Thalappil'

_publ_section_title
;
 Crystallization of a Supramolecular Coassembly of an Atomically Precise
 Nanoparticle with a Crown Ether
;
_journal_name_full 'ACS Materials Letters'
_journal_page_first 534
_journal_paper_doi 10.1021/acsmaterialslett.9b00352
_journal_year 2019
_chemical_formula_moiety
;
 0.76508(C204 H186 Ag29 Na3 O21 P4 S24) +
 0.23492(C150 H141 Ag29 Na3 O21 P1 S24) + 1.5(C H4 O)'
;
_chemical_formula_sum 'C192.63 H181.27 Ag29 Na3 O22.5 P3.29 S24'
_chemical_formula_weight 6924.53
_space_group_crystal_system trigonal
_space_group_IT_number 148
_space_group_name_Hall '-R 3'
_space_group_name_H-M_alt 'R -3 :H'
_symmetry_space_group_name_Hall '-R 3'
_symmetry_space_group_name_H-M 'R -3 :H'
_atom_sites_solution_hydrogens geom
_audit_creation_method SHELXL-2017/1
_cell_angle_alpha 90
_cell_angle_beta 90
_cell_angle_gamma 120
_cell_formula_units_Z 6
_cell_length_a 27.424(5)
_cell_length_b 27.424(5)
_cell_length_c 57.155(10)
_cell_measurement_reflns_used 9889
_cell_measurement_temperature 296(2)
_cell_measurement_theta_max 25.9
_cell_measurement_theta_min 3.4
_cell_volume 37226(12)
_computing_cell_refinement 'APEX3/SAINT (Bruker, 2016)'
_computing_data_collection 'APEX3(Bruker, 2016)'
_computing_data_reduction 'SAINT/XPREP (Bruker, 2016)'
_computing_molecular_graphics 'ORTEP3 (Farrugia, 1997) and Mercury (Bruno et al., 2002)'
_computing_publication_material 'SHELXL-2017/1 (Sheldrick, 2017)'
_computing_structure_refinement 'SHELXL-2017/1 (Sheldrick, 2017)'
_computing_structure_solution 'SHELXT-2014/5 (Sheldrick, 2014)'
_diffrn_ambient_temperature 296(2)
_diffrn_measured_fraction_theta_full 0.998
_diffrn_measured_fraction_theta_max 0.997
_diffrn_measurement_device_type 'Bruker Kappa Apex3 CMOS diffractometer'
_diffrn_measurement_method '\w and \f scan'
_diffrn_radiation_type MoK\a
_diffrn_radiation_wavelength 0.71073
_diffrn_reflns_av_R_equivalents 0.0891
_diffrn_reflns_av_unetI/netI 0.0602
_diffrn_reflns_Laue_measured_fraction_full 0.998
_diffrn_reflns_Laue_measured_fraction_max 0.997
_diffrn_reflns_limit_h_max 33
_diffrn_reflns_limit_h_min -33
_diffrn_reflns_limit_k_max 33
_diffrn_reflns_limit_k_min -33
_diffrn_reflns_limit_l_max 66
_diffrn_reflns_limit_l_min -70
_diffrn_reflns_number 139409
_diffrn_reflns_point_group_measured_fraction_full 0.998
_diffrn_reflns_point_group_measured_fraction_max 0.997
_diffrn_reflns_theta_full 25.242
_diffrn_reflns_theta_max 26.061
_diffrn_reflns_theta_min 2.971
_diffrn_source 'Sealed tube'
_exptl_absorpt_coefficient_mu 2.507
_exptl_absorpt_correction_T_max 0.78
_exptl_absorpt_correction_T_min 0.55
_exptl_absorpt_correction_type multi-scan
_exptl_absorpt_process_details 'SADABS (Bruker, 2012)'
_exptl_crystal_colour brown
_exptl_crystal_density_diffrn 1.853
_exptl_crystal_description block
_exptl_crystal_F_000 20078
_exptl_crystal_size_max 0.150
_exptl_crystal_size_mid 0.100
_exptl_crystal_size_min 0.050
_refine_diff_density_max 6.738
_refine_diff_density_min -1.806
_refine_diff_density_rms 0.343
_refine_ls_extinction_method none
_refine_ls_goodness_of_fit_ref 1.412
_refine_ls_hydrogen_treatment constr
_refine_ls_matrix_type full
_refine_ls_number_parameters 893
_refine_ls_number_reflns 16328
_refine_ls_number_restraints 1264
_refine_ls_restrained_S_all 1.371
_refine_ls_R_factor_all 0.1834
_refine_ls_R_factor_gt 0.1136
_refine_ls_shift/su_max 0.003
_refine_ls_shift/su_mean 0.000
_refine_ls_structure_factor_coef Fsqd
_refine_ls_weighting_details 'w=1/[\s^2^(Fo^2^)+(0.2000P)^2^] where P=(Fo^2^+2Fc^2^)/3'
_refine_ls_weighting_scheme calc
_refine_ls_wR_factor_gt 0.3261
_refine_ls_wR_factor_ref 0.3989
_reflns_Friedel_coverage 0.000
_reflns_number_gt 9156
_reflns_number_total 16328
_reflns_threshold_expression 'I > 2\s(I)'
_cod_data_source_file tz9b00352_si_002.cif
_cod_data_source_block Ag29DB18C6
_cod_original_cell_volume 37225(14)
_cod_original_formula_sum 'C192.63 H181.27 Ag29 Na3 O22.50 P3.29 S24'
_cod_database_code 4515203
_shelx_shelxl_version_number 2017/1
_shelx_space_group_comment
;
The symmetry employed for this shelxl refinement is uniquely defined
by the following loop, which should always be used as a source of
symmetry information in preference to the above space-group names.
They are only intended as comments.
;
_shelx_estimated_absorpt_t_min 0.705
_shelx_estimated_absorpt_t_max 0.885

loop_
_space_group_symop_operation_xyz
'x, y, z'
'-y, x-y, z'
'-x+y, -x, z'
'x+2/3, y+1/3, z+1/3'
'-y+2/3, x-y+1/3, z+1/3'
'-x+y+2/3, -x+1/3, z+1/3'
'x+1/3, y+2/3, z+2/3'
'-y+1/3, x-y+2/3, z+2/3'
'-x+y+1/3, -x+2/3, z+2/3'
'-x, -y, -z'
'y, -x+y, -z'
'x-y, x, -z'
'-x+2/3, -y+1/3, -z+1/3'
'y+2/3, -x+y+1/3, -z+1/3'
'x-y+2/3, x+1/3, -z+1/3'
'-x+1/3, -y+2/3, -z+2/3'
'y+1/3, -x+y+2/3, -z+2/3'
'x-y+1/3, x+2/3, -z+2/3'

loop_
_atom_site_label
_atom_site_type_symbol
_atom_site_fract_x
_atom_site_fract_y
_atom_site_fract_z
_atom_site_U_iso_or_equiv
_atom_site_adp_type
_atom_site_occupancy
_atom_site_site_symmetry_order
_atom_site_calc_flag
_atom_site_refinement_flags_posn
_atom_site_refinement_flags_adp
_atom_site_refinement_flags_occupancy
_atom_site_disorder_assembly
_atom_site_disorder_group
C1 C 0.5145(7) 0.6746(7) 0.3566(2) 0.058(4) Uani 1 1 d D U . . .
C2 C 0.5351(6) 0.7011(7) 0.3780(3) 0.054(3) Uani 1 1 d D U . . .
H2 H 0.509093 0.698490 0.389148 0.064 Uiso 1 1 calc R U . . .
C3 C 0.5925(6) 0.7317(8) 0.3841(3) 0.060(4) Uani 1 1 d D U . . .
C4 C 0.6290(8) 0.7306(9) 0.3672(3) 0.081(5) Uani 1 1 d D U . . .
H4 H 0.667345 0.749101 0.370540 0.097 Uiso 1 1 calc R U . . .
C5 C 0.6108(7) 0.7032(9) 0.3456(3) 0.083(5) Uani 1 1 d D U . . .
H5 H 0.636508 0.703546 0.334876 0.099 Uiso 1 1 calc R U . . .
C6 C 0.5536(6) 0.6754(9) 0.3404(3) 0.074(4) Uani 1 1 d D U . . .
H6 H 0.541028 0.657244 0.326106 0.089 Uiso 1 1 calc R U . . .
C7 C 0.4949(6) 0.7807(8) 0.3243(3) 0.062(4) Uani 1 1 d D U . . .
C8 C 0.4867(7) 0.7909(7) 0.3473(3) 0.060(4) Uani 1 1 d D U . . .
H8 H 0.450013 0.776484 0.352665 0.072 Uiso 1 1 calc R U . . .
C9 C 0.5310(6) 0.8220(7) 0.3629(3) 0.061(4) Uani 1 1 d D U . . .
C10 C 0.5842(7) 0.8364(8) 0.3553(3) 0.073(5) Uani 1 1 d D U . . .
H10 H 0.614352 0.851359 0.365656 0.088 Uiso 1 1 calc R U . . .
C11 C 0.5922(8) 0.8286(8) 0.3324(3) 0.075(4) Uani 1 1 d D U . . .
H11 H 0.629010 0.844906 0.326878 0.090 Uiso 1 1 calc R U . . .
C12 C 0.5490(6) 0.7980(8) 0.3169(3) 0.070(4) Uani 1 1 d D U . . .
H12 H 0.555989 0.789398 0.301988 0.084 Uiso 1 1 calc R U . . .
C13 C 0.4964(7) 0.6435(7) 0.4903(3) 0.056(3) Uani 1 1 d D U . . .
C14 C 0.5030(8) 0.5978(6) 0.4980(3) 0.065(4) Uani 1 1 d D U . . .
H14 H 0.539016 0.602555 0.498930 0.078 Uiso 1 1 calc R U . . .
C15 C 0.4570(6) 0.5461(8) 0.5043(3) 0.071(4) Uani 1 1 d D U . . .
H15 H 0.463200 0.517590 0.509516 0.086 Uiso 1 1 calc R U . . .
C16 C 0.4013(7) 0.5357(7) 0.5028(3) 0.066(4) Uani 1 1 d D U . . .
H16 H 0.371239 0.500577 0.506788 0.079 Uiso 1 1 calc R U . . .
C17 C 0.3919(7) 0.5789(5) 0.4954(3) 0.051(3) Uani 1 1 d D U . . .
C18 C 0.4398(5) 0.6320(6) 0.4899(3) 0.052(3) Uani 1 1 d D U . . .
H18 H 0.433587 0.661161 0.485707 0.063 Uiso 1 1 calc R U . . .
C19 C 0.5436(6) 0.9061(6) 0.4537(3) 0.051(4) Uani 1 1 d D U . . .
C20 C 0.4898(6) 0.8799(7) 0.4435(3) 0.053(4) Uani 1 1 d D U . . .
H20 H 0.471940 0.841340 0.440701 0.064 Uiso 1 1 calc R U . . .
C21 C 0.4619(7) 0.9090(6) 0.4374(3) 0.060(4) Uani 1 1 d D U . . .
C22 C 0.4869(6) 0.9663(6) 0.4428(3) 0.061(4) Uani 1 1 d D U . . .
H22 H 0.468700 0.986399 0.439524 0.073 Uiso 1 1 calc R U . . .
C23 C 0.5399(7) 0.9924(8) 0.4533(3) 0.073(5) Uani 1 1 d D U . . .
H23 H 0.557138 1.030635 0.456711 0.088 Uiso 1 1 calc R U . . .
C24 C 0.5679(8) 0.9633(6) 0.4590(3) 0.063(4) Uani 1 1 d D U . . .
H24 H 0.602869 0.982080 0.466286 0.076 Uiso 1 1 calc R U . . .
C43 C 0.2662(11) 0.6387(15) 0.5647(5) 0.228(12) Uani 1 1 d D U . . .
C44 C 0.2170(13) 0.6026(12) 0.5532(4) 0.227(12) Uani 1 1 d D U . . .
H44 H 0.218824 0.589243 0.538454 0.272 Uiso 1 1 calc R U . . .
C45 C 0.1647(11) 0.5856(13) 0.5632(5) 0.234(12) Uani 1 1 d D U . . .
H45 H 0.131769 0.561086 0.555282 0.281 Uiso 1 1 calc R U . . .
C46 C 0.1622(12) 0.6057(16) 0.5854(6) 0.247(13) Uani 1 1 d D U . . .
H46 H 0.127513 0.594745 0.592279 0.296 Uiso 1 1 calc R U . . .
C47 C 0.2114(14) 0.6421(16) 0.5971(5) 0.244(13) Uani 1 1 d D U . . .
H47 H 0.209524 0.655363 0.611808 0.293 Uiso 1 1 calc R U . . .
C48 C 0.2642(12) 0.6592(15) 0.5869(5) 0.239(12) Uani 1 1 d D U . . .
H48 H 0.297179 0.683623 0.594769 0.287 Uiso 1 1 calc R U . . .
Ag1 Ag 0.42603(13) 0.55240(19) 0.38350(5) 0.0662(10) Uani 0.765(12) 1 d . U P A 1
P1 P 0.4659(3) 0.4975(3) 0.36402(14) 0.076(2) Uani 0.765(12) 1 d . . P A 1
C25 C 0.4567(10) 0.4954(12) 0.3317(3) 0.135(9) Uani 0.765(12) 1 d D U P A 1
C26 C 0.4022(9) 0.4772(11) 0.3240(4) 0.147(10) Uani 0.765(12) 1 d D U P A 1
H26 H 0.372753 0.464632 0.334718 0.176 Uiso 0.765(12) 1 calc R U P A 1
C27 C 0.3919(9) 0.4779(12) 0.3003(4) 0.133(9) Uani 0.765(12) 1 d D U P A 1
H27 H 0.355497 0.465776 0.295054 0.160 Uiso 0.765(12) 1 calc R U P A 1
C28 C 0.4352(11) 0.4963(14) 0.2844(4) 0.148(10) Uani 0.765(12) 1 d D U P A 1
H28 H 0.427764 0.496484 0.268542 0.177 Uiso 0.765(12) 1 calc R U P A 1
C29 C 0.4899(10) 0.5148(15) 0.2919(4) 0.154(10) Uani 0.765(12) 1 d D U P A 1
H29 H 0.519287 0.527512 0.281134 0.184 Uiso 0.765(12) 1 calc R U P A 1
C30 C 0.5001(9) 0.5139(14) 0.3159(4) 0.151(10) Uani 0.765(12) 1 d D U P A 1
H30 H 0.536505 0.525944 0.321157 0.181 Uiso 0.765(12) 1 calc R U P A 1
C31 C 0.5400(14) 0.5254(14) 0.3692(6) 0.102(7) Uani 0.765(12) 1 d D U P A 1
C32 C 0.5669(14) 0.4984(17) 0.3650(7) 0.127(8) Uani 0.765(12) 1 d D U P A 1
H32 H 0.544608 0.459905 0.362376 0.152 Uiso 0.765(12) 1 calc R U P A 1
C33 C 0.6216(13) 0.5185(16) 0.3641(7) 0.122(8) Uani 0.765(12) 1 d D U P A 1
H33 H 0.636998 0.500383 0.355766 0.147 Uiso 0.765(12) 1 calc R U P A 1
C34 C 0.6529(17) 0.5650(15) 0.3753(7) 0.126(8) Uani 0.765(12) 1 d D U P A 1
H34 H 0.689007 0.575906 0.380593 0.151 Uiso 0.765(12) 1 calc R U P A 1
C35 C 0.6283(13) 0.5948(18) 0.3785(7) 0.121(8) Uani 0.765(12) 1 d D U P A 1
H35 H 0.651311 0.632786 0.382040 0.146 Uiso 0.765(12) 1 calc R U P A 1
C36 C 0.5738(12) 0.5760(15) 0.3772(6) 0.110(7) Uani 0.765(12) 1 d D U P A 1
H36 H 0.559334 0.598659 0.381960 0.132 Uiso 0.765(12) 1 calc R U P A 1
C37 C 0.4287(13) 0.4188(10) 0.3716(5) 0.145(9) Uani 0.765(12) 1 d D U P A 1
C38 C 0.4147(12) 0.3793(11) 0.3559(5) 0.151(10) Uani 0.765(12) 1 d D U P A 1
H38 H 0.422902 0.388926 0.340164 0.181 Uiso 0.765(12) 1 calc R U P A 1
C39 C 0.3892(13) 0.3261(11) 0.3621(5) 0.162(10) Uani 0.765(12) 1 d D U P A 1
H39 H 0.379350 0.298208 0.350889 0.195 Uiso 0.765(12) 1 calc R U P A 1
C40 C 0.3777(14) 0.3124(11) 0.3843(5) 0.154(10) Uani 0.765(12) 1 d D U P A 1
H40 H 0.359685 0.274716 0.388755 0.185 Uiso 0.765(12) 1 calc R U P A 1
C41 C 0.3915(15) 0.3517(12) 0.4000(5) 0.153(10) Uani 0.765(12) 1 d D U P A 1
H41 H 0.383217 0.341919 0.415671 0.184 Uiso 0.765(12) 1 calc R U P A 1
C42 C 0.4171(14) 0.4049(11) 0.3938(5) 0.150(10) Uani 0.765(12) 1 d D U P A 1
H42 H 0.426966 0.432776 0.405100 0.180 Uiso 0.765(12) 1 calc R U P A 1
Ag1' Ag 0.4167(3) 0.5722(5) 0.38822(17) 0.051(3) Uani 0.235(12) 1 d . U P A 2
C49 C 0.3959(13) 0.4083(10) 0.1948(5) 0.132(6) Uani 1 1 d D U . . .
C50 C 0.4008(13) 0.3629(9) 0.1867(6) 0.129(6) Uani 1 1 d D U . . .
H50 H 0.424915 0.367438 0.174423 0.155 Uiso 1 1 calc R U . . .
C51 C 0.3691(13) 0.3110(11) 0.1974(5) 0.130(7) Uani 1 1 d D U . . .
H51 H 0.371727 0.280049 0.192472 0.156 Uiso 1 1 calc R U . . .
C52 C 0.3331(13) 0.3060(11) 0.2158(6) 0.134(7) Uani 1 1 d D U . . .
H52 H 0.313130 0.271114 0.223060 0.160 Uiso 1 1 calc R U . . .
C53 C 0.3249(12) 0.3491(9) 0.2240(5) 0.125(6) Uani 1 1 d D U . . .
H53 H 0.300000 0.344108 0.236072 0.150 Uiso 1 1 calc R U . . .
C54 C 0.3576(13) 0.4009(10) 0.2125(5) 0.130(6) Uani 1 1 d D U . . .
C55 C 0.3099(13) 0.4384(11) 0.2355(6) 0.143(7) Uani 1 1 d D U . . .
H55A H 0.319360 0.429087 0.250613 0.172 Uiso 1 1 calc R U . . .
H55B H 0.272701 0.409128 0.230766 0.172 Uiso 1 1 calc R U . . .
C56 C 0.3158(11) 0.4970(11) 0.2353(6) 0.146(7) Uani 1 1 d D U . . .
H56A H 0.309546 0.505967 0.219598 0.175 Uiso 1 1 calc R U . . .
H56B H 0.287497 0.497095 0.245482 0.175 Uiso 1 1 calc R U . . .
C58 C 0.3799(13) 0.5971(10) 0.2467(6) 0.139(7) Uani 1 1 d D U . . .
H58A H 0.347480 0.593927 0.254946 0.167 Uiso 1 1 calc R U . . .
H58B H 0.382453 0.614335 0.231613 0.167 Uiso 1 1 calc R U . . .
C59 C 0.4329(11) 0.6329(15) 0.2607(5) 0.150(7) Uani 1 1 d D U . . .
H59A H 0.439239 0.670363 0.263890 0.180 Uiso 1 1 calc R U . . .
H59B H 0.434451 0.614966 0.275114 0.180 Uiso 1 1 calc R U . . .
C60 C 0.5260(11) 0.6628(10) 0.2510(5) 0.158(7) Uani 1 1 d D U . . .
C61 C 0.5426(12) 0.6866(9) 0.2729(5) 0.144(7) Uani 1 1 d D U . . .
H61 H 0.515255 0.681235 0.283876 0.173 Uiso 1 1 calc R U . . .
C62 C 0.5990(11) 0.7182(9) 0.2791(6) 0.167(8) Uani 1 1 d D U . . .
H62 H 0.608577 0.733647 0.294012 0.201 Uiso 1 1 calc R U . . .
C63 C 0.6404(14) 0.7272(11) 0.2638(5) 0.166(8) Uani 1 1 d D U . . .
H63 H 0.678128 0.748286 0.267930 0.200 Uiso 1 1 calc R U . . .
C64 C 0.6245(13) 0.7040(11) 0.2419(5) 0.172(8) Uani 1 1 d D U . . .
H64 H 0.652382 0.709909 0.231150 0.206 Uiso 1 1 calc R U . . .
C65 C 0.5688(12) 0.6721(11) 0.2352(4) 0.157(7) Uani 1 1 d D U . . .
C66 C 0.5920(12) 0.6531(14) 0.1973(5) 0.161(8) Uani 1 1 d D U . . .
H66A H 0.614237 0.637683 0.203661 0.193 Uiso 1 1 calc R U . . .
H66B H 0.616668 0.692802 0.194061 0.193 Uiso 1 1 calc R U . . .
C67 C 0.5614(13) 0.6218(9) 0.1752(5) 0.147(7) Uani 1 1 d D U . . .
H67A H 0.542889 0.640374 0.168179 0.176 Uiso 1 1 calc R U . . .
H67B H 0.588428 0.622506 0.164080 0.176 Uiso 1 1 calc R U . . .
C69 C 0.4893(13) 0.5313(10) 0.1595(4) 0.145(7) Uani 1 1 d D U . . .
H69A H 0.515194 0.540240 0.146577 0.175 Uiso 1 1 calc R U . . .
H69B H 0.460308 0.539995 0.155092 0.175 Uiso 1 1 calc R U . . .
C70 C 0.4634(12) 0.4698(10) 0.1666(5) 0.135(7) Uani 1 1 d D U . . .
H70A H 0.446037 0.445174 0.153226 0.162 Uiso 1 1 calc R U . . .
H70B H 0.491595 0.462283 0.173178 0.162 Uiso 1 1 calc R U . . .
O1 O 0.4212(8) 0.4622(7) 0.1841(3) 0.129(5) Uani 1 1 d D U . . .
O2 O 0.3533(8) 0.4498(8) 0.2175(4) 0.128(5) Uani 1 1 d D U . . .
O3 O 0.4702(9) 0.6322(9) 0.2425(4) 0.151(5) Uani 1 1 d D U . . .
O4 O 0.5467(9) 0.6447(10) 0.2138(4) 0.162(6) Uani 1 1 d D U . . .
O5 O 0.3735(9) 0.5408(8) 0.2435(4) 0.135(5) Uani 1 1 d D U . . .
O6 O 0.5192(9) 0.5628(8) 0.1808(3) 0.145(6) Uani 1 1 d D U . . .
Na1 Na 0.4501(6) 0.5459(5) 0.2143(2) 0.142(5) Uani 1 1 d D . . . .
P2 P 0.333333 0.666667 0.5520(2) 0.083(3) Uani 1 3 d S T P . .
S2 S 0.44306(19) 0.62885(18) 0.35200(8) 0.0541(11) Uani 1 1 d . . . . .
S3 S 0.61899(18) 0.7641(2) 0.41109(9) 0.0622(12) Uani 1 1 d . . . . .
S4 S 0.4385(2) 0.7438(2) 0.30476(8) 0.0629(12) Uani 1 1 d . . . . .
S5 S 0.51895(18) 0.84014(18) 0.39096(8) 0.0554(11) Uani 1 1 d . . . . .
S6 S 0.58066(18) 0.87111(19) 0.45841(9) 0.0625(12) Uani 1 1 d . . . . .
S8 S 0.55375(19) 0.7077(2) 0.48376(9) 0.0629(12) Uani 1 1 d . . . . .
S7 S 0.39709(18) 0.87795(17) 0.42214(8) 0.0536(11) Uani 1 1 d . . . . .
S9 S 0.32543(19) 0.57041(18) 0.49512(8) 0.0545(11) Uani 1 1 d . . . . .
Ag4 Ag 0.333333 0.666667 0.41621(3) 0.0346(4) Uani 1 3 d S T P A .
Ag2 Ag 0.38753(6) 0.64696(6) 0.31990(3) 0.0656(4) Uani 1 1 d . . . . .
Ag3 Ag 0.38745(5) 0.65625(5) 0.37691(2) 0.0493(4) Uani 1 1 d . . . . .
Ag5 Ag 0.44227(5) 0.75287(5) 0.40798(2) 0.0479(4) Uani 1 1 d . . . . .
Ag6 Ag 0.56881(6) 0.81394(6) 0.42270(3) 0.0639(4) Uani 1 1 d . . . . .
Ag7 Ag 0.55216(6) 0.70132(7) 0.44085(3) 0.0669(4) Uani 1 1 d . . . . .
Ag8 Ag 0.52082(6) 0.77488(6) 0.47384(3) 0.0626(4) Uani 1 1 d . . . . .
Ag9 Ag 0.35175(5) 0.77482(5) 0.42626(2) 0.0490(4) Uani 1 1 d . . . . .
Ag10 Ag 0.31878(5) 0.59821(5) 0.45439(2) 0.0475(4) Uani 1 1 d . . . . .
Ag11 Ag 0.333333 0.666667 0.50687(6) 0.0736(8) Uani 1 3 d S T P . .
O7' O 0.407(2) 0.577(2) 0.1880(8) 0.162(17) Uani 0.5 1 d D U P B .
O7 O 0.4989(15) 0.5060(16) 0.2318(5) 0.111(10) Uani 0.5 1 d D U P B 3
O8 O 0.501(2) 0.432(2) 0.2273(7) 0.178(17) Uani 0.5 1 d D U P C 4
C71 C 0.557(2) 0.461(3) 0.2204(10) 0.156(19) Uani 0.5 1 d D U P C 4

loop_
_atom_site_aniso_label
_atom_site_aniso_U_11
_atom_site_aniso_U_22
_atom_site_aniso_U_33
_atom_site_aniso_U_23
_atom_site_aniso_U_13
_atom_site_aniso_U_12
C1 0.062(8) 0.069(8) 0.057(8) 0.025(7) 0.026(7) 0.044(7)
C2 0.045(7) 0.060(8) 0.064(8) 0.013(7) 0.020(6) 0.033(6)
C3 0.042(7) 0.080(8) 0.073(8) 0.030(7) 0.027(6) 0.042(6)
C4 0.047(7) 0.099(10) 0.083(9) 0.016(8) 0.025(7) 0.027(7)
C5 0.060(8) 0.104(10) 0.078(9) 0.020(8) 0.031(7) 0.036(8)
C6 0.055(7) 0.095(9) 0.072(9) 0.014(8) 0.022(7) 0.038(7)
C7 0.045(7) 0.060(8) 0.077(9) 0.013(7) 0.020(7) 0.024(6)
C8 0.047(7) 0.055(7) 0.065(8) 0.003(7) 0.010(6) 0.016(6)
C9 0.042(7) 0.051(7) 0.080(9) 0.018(7) -0.002(7) 0.015(6)
C10 0.054(8) 0.066(8) 0.077(9) 0.004(8) 0.004(7) 0.013(7)
C11 0.055(7) 0.072(8) 0.088(9) 0.000(7) 0.023(7) 0.024(7)
C12 0.054(7) 0.074(8) 0.071(9) 0.002(7) 0.037(7) 0.023(7)
C13 0.072(8) 0.060(7) 0.055(8) -0.001(6) -0.008(7) 0.047(6)
C14 0.074(8) 0.076(8) 0.063(8) -0.001(7) -0.008(7) 0.052(7)
C15 0.084(9) 0.075(8) 0.065(8) 0.004(7) -0.015(7) 0.047(7)
C16 0.077(8) 0.064(8) 0.059(8) 0.006(7) -0.016(7) 0.038(7)
C17 0.073(8) 0.045(7) 0.046(7) 0.002(6) -0.004(6) 0.037(6)
C18 0.064(8) 0.054(7) 0.054(8) -0.003(6) -0.004(7) 0.040(6)
C19 0.042(7) 0.044(7) 0.049(7) -0.011(6) -0.004(6) 0.007(6)
C20 0.044(7) 0.042(7) 0.067(8) 0.002(6) -0.007(6) 0.017(6)
C21 0.054(7) 0.044(7) 0.074(8) -0.008(7) 0.005(7) 0.018(6)
C22 0.058(7) 0.038(7) 0.084(9) -0.005(7) 0.000(7) 0.022(6)
C23 0.065(8) 0.051(8) 0.079(9) -0.022(7) -0.002(7) 0.010(7)
C24 0.059(8) 0.051(7) 0.070(8) -0.009(7) -0.010(7) 0.020(6)
C43 0.16(2) 0.36(3) 0.121(17) -0.059(19) 0.002(15) 0.09(2)
C44 0.16(2) 0.35(3) 0.119(17) -0.056(19) -0.007(15) 0.09(2)
C45 0.17(2) 0.36(3) 0.126(17) -0.058(19) -0.004(15) 0.09(2)
C46 0.17(2) 0.37(3) 0.133(17) -0.048(19) -0.001(15) 0.08(2)
C47 0.17(2) 0.36(3) 0.135(17) -0.055(19) -0.001(15) 0.09(2)
C48 0.17(2) 0.36(3) 0.133(17) -0.057(19) 0.009(15) 0.09(2)
Ag1 0.0637(14) 0.0628(19) 0.0663(15) 0.0044(12) 0.0053(11) 0.0271(13)
P1 0.084(5) 0.077(5) 0.074(5) 0.003(4) 0.016(4) 0.046(4)
C25 0.089(13) 0.24(2) 0.077(13) -0.019(14) 0.019(11) 0.085(16)
C26 0.095(13) 0.25(2) 0.088(13) -0.017(15) 0.010(12) 0.082(16)
C27 0.087(13) 0.25(2) 0.074(12) -0.013(15) 0.008(11) 0.091(16)
C28 0.100(14) 0.25(2) 0.083(13) -0.007(15) 0.003(11) 0.082(16)
C29 0.102(14) 0.26(2) 0.077(13) -0.017(15) 0.007(12) 0.070(16)
C30 0.100(14) 0.25(2) 0.081(13) -0.005(15) 0.006(12) 0.075(16)
C31 0.086(14) 0.120(16) 0.118(15) 0.002(13) 0.021(12) 0.066(12)
C32 0.100(14) 0.133(16) 0.131(15) 0.011(13) 0.006(13) 0.046(13)
C33 0.098(14) 0.133(16) 0.131(15) 0.007(13) 0.013(12) 0.054(12)
C34 0.101(14) 0.138(17) 0.121(15) 0.008(13) -0.004(13) 0.047(13)
C35 0.098(14) 0.131(16) 0.126(14) 0.012(13) 0.007(13) 0.050(12)
C36 0.091(13) 0.123(16) 0.118(14) 0.005(12) 0.009(12) 0.055(12)
C37 0.23(2) 0.076(12) 0.146(19) 0.010(13) 0.027(18) 0.084(15)
C38 0.23(2) 0.081(12) 0.146(19) 0.006(13) 0.025(18) 0.079(16)
C39 0.23(2) 0.089(13) 0.153(19) 0.005(13) 0.029(18) 0.071(16)
C40 0.23(2) 0.075(13) 0.149(19) 0.008(13) 0.029(18) 0.075(15)
C41 0.23(2) 0.081(13) 0.149(19) 0.015(13) 0.020(18) 0.077(16)
C42 0.23(2) 0.079(12) 0.146(19) 0.008(13) 0.023(18) 0.081(15)
Ag1' 0.051(4) 0.047(4) 0.058(4) 0.003(3) 0.002(3) 0.027(3)
C49 0.130(9) 0.098(8) 0.151(10) -0.018(8) 0.044(8) 0.045(8)
C50 0.131(11) 0.094(9) 0.157(11) -0.012(9) 0.043(9) 0.052(9)
C51 0.127(11) 0.087(10) 0.163(12) -0.016(10) 0.051(10) 0.042(9)
C52 0.127(11) 0.093(10) 0.168(12) -0.002(10) 0.036(10) 0.046(10)
C53 0.113(10) 0.098(9) 0.156(11) -0.016(9) 0.045(9) 0.047(9)
C54 0.125(9) 0.101(8) 0.152(10) -0.017(9) 0.036(8) 0.047(8)
C55 0.132(11) 0.121(10) 0.159(12) -0.025(10) 0.035(10) 0.051(10)
C56 0.137(11) 0.126(11) 0.163(12) -0.027(11) 0.033(10) 0.057(10)
C58 0.145(11) 0.119(11) 0.148(12) -0.025(10) 0.033(10) 0.062(10)
C59 0.142(11) 0.126(10) 0.153(11) -0.020(10) 0.035(10) 0.046(9)
C60 0.147(10) 0.122(10) 0.149(10) -0.029(9) 0.043(9) 0.025(9)
C61 0.137(11) 0.114(10) 0.137(11) -0.041(9) 0.041(10) 0.030(9)
C62 0.151(12) 0.126(12) 0.147(12) -0.038(11) 0.040(11) 0.011(11)
C63 0.145(12) 0.123(12) 0.144(12) -0.036(11) 0.039(11) 0.003(11)
C64 0.151(11) 0.128(11) 0.153(12) -0.027(10) 0.037(11) 0.007(10)
C65 0.143(10) 0.121(9) 0.146(10) -0.037(9) 0.049(9) 0.020(9)
C66 0.153(12) 0.120(11) 0.153(12) -0.027(10) 0.055(10) 0.024(10)
C67 0.160(12) 0.101(10) 0.130(11) -0.027(10) 0.059(10) 0.028(10)
C69 0.159(12) 0.107(10) 0.124(11) -0.027(10) 0.048(10) 0.031(10)
C70 0.144(11) 0.104(10) 0.131(11) -0.036(10) 0.044(10) 0.043(10)
O1 0.137(9) 0.097(8) 0.137(9) -0.024(7) 0.053(8) 0.047(7)
O2 0.124(9) 0.110(8) 0.149(9) -0.017(8) 0.042(8) 0.057(7)
O3 0.144(9) 0.122(9) 0.150(9) -0.029(8) 0.042(8) 0.039(8)
O4 0.154(10) 0.124(9) 0.148(10) -0.032(8) 0.053(9) 0.024(8)
O5 0.132(9) 0.114(9) 0.154(10) -0.028(8) 0.019(8) 0.059(8)
O6 0.161(11) 0.104(9) 0.118(10) -0.031(8) 0.044(9) 0.027(9)
Na1 0.155(11) 0.116(9) 0.133(10) -0.003(7) 0.056(8) 0.050(8)
P2 0.082(4) 0.082(4) 0.086(7) 0.000 0.000 0.041(2)
S2 0.059(3) 0.050(2) 0.056(3) 0.001(2) 0.007(2) 0.030(2)
S3 0.038(2) 0.063(3) 0.081(3) 0.007(2) 0.001(2) 0.021(2)
S4 0.064(3) 0.073(3) 0.049(3) 0.004(2) 0.011(2) 0.032(3)
S5 0.042(2) 0.045(2) 0.070(3) 0.006(2) 0.001(2) 0.0156(19)
S6 0.040(2) 0.053(3) 0.082(3) -0.006(2) -0.020(2) 0.014(2)
S8 0.046(2) 0.069(3) 0.077(3) 0.004(2) -0.011(2) 0.031(2)
S7 0.052(2) 0.039(2) 0.071(3) -0.004(2) -0.002(2) 0.0248(19)
S9 0.054(2) 0.051(2) 0.060(3) 0.007(2) 0.005(2) 0.028(2)
Ag4 0.0314(6) 0.0314(6) 0.0411(10) 0.000 0.000 0.0157(3)
Ag2 0.0600(9) 0.0654(9) 0.0654(10) 0.0027(7) 0.0033(7) 0.0267(7)
Ag3 0.0413(7) 0.0508(7) 0.0567(8) -0.0052(6) 0.0048(5) 0.0238(6)
Ag5 0.0357(6) 0.0385(6) 0.0603(8) 0.0022(5) 0.0040(5) 0.0117(5)
Ag6 0.0565(8) 0.0636(9) 0.0756(10) -0.0012(7) -0.0066(7) 0.0330(7)
Ag7 0.0625(9) 0.0689(10) 0.0689(10) 0.0082(7) -0.0003(7) 0.0325(8)
Ag8 0.0518(8) 0.0526(8) 0.0787(10) 0.0027(7) -0.0065(7) 0.0224(7)
Ag9 0.0474(7) 0.0327(6) 0.0665(9) -0.0034(5) -0.0051(6) 0.0198(5)
Ag10 0.0455(7) 0.0464(7) 0.0511(8) 0.0098(5) 0.0025(5) 0.0233(6)
Ag11 0.0582(9) 0.0582(9) 0.105(2) 0.000 0.000 0.0291(5)
O7' 0.19(2) 0.17(2) 0.15(2) 0.009(17) -0.002(17) 0.108(18)
O7 0.120(17) 0.135(17) 0.063(14) -0.004(13) -0.002(13) 0.052(14)
O8 0.19(3) 0.19(3) 0.09(2) 0.00(2) -0.04(2) 0.05(3)
C71 0.17(3) 0.19(3) 0.08(2) 0.01(3) -0.04(3) 0.06(3)

loop_
_atom_type_symbol
_atom_type_description
_atom_type_scat_dispersion_real
_atom_type_scat_dispersion_imag
_atom_type_scat_source
C C 0.0033 0.0016 'International Tables Vol C Tables 4.2.6.8 and 6.1.1.4'
H H 0.0000 0.0000 'International Tables Vol C Tables 4.2.6.8 and 6.1.1.4'
O O 0.0106 0.0060 'International Tables Vol C Tables 4.2.6.8 and 6.1.1.4'
Na Na 0.0362 0.0249 'International Tables Vol C Tables 4.2.6.8 and 6.1.1.4'
P P 0.1023 0.0942 'International Tables Vol C Tables 4.2.6.8 and 6.1.1.4'
S S 0.1246 0.1234 'International Tables Vol C Tables 4.2.6.8 and 6.1.1.4'
Ag Ag -0.8971 1.1015 'International Tables Vol C Tables 4.2.6.8 and 6.1.1.4'

loop_
_geom_angle_atom_site_label_1
_geom_angle_atom_site_label_2
_geom_angle_atom_site_label_3
_geom_angle
_geom_angle_site_symmetry_1
_geom_angle_site_symmetry_3
C2 C1 C6 117.6(15) . .
C2 C1 S2 121.9(10) . .
C6 C1 S2 119.0(13) . .
C1 C2 C3 124.7(14) . .
C1 C2 H2 117.7 . .
C3 C2 H2 117.7 . .
C4 C3 C2 114.6(16) . .
C4 C3 S3 119.9(12) . .
C2 C3 S3 125.2(11) . .
C3 C4 C5 123.4(17) . .
C3 C4 H4 118.3 . .
C5 C4 H4 118.3 . .
C6 C5 C4 118.8(17) . .
C6 C5 H5 120.6 . .
C4 C5 H5 120.6 . .
C5 C6 C1 120.7(17) . .
C5 C6 H6 119.6 . .
C1 C6 H6 119.6 . .
C12 C7 C8 118.5(16) . .
C12 C7 S4 119.1(12) . .
C8 C7 S4 122.3(11) . .
C7 C8 C9 123.2(16) . .
C7 C8 H8 118.4 . .
C9 C8 H8 118.4 . .
C10 C9 C8 116.6(16) . .
C10 C9 S5 121.9(12) . .
C8 C9 S5 121.5(12) . .
C11 C10 C9 119.3(17) . .
C11 C10 H10 120.4 . .
C9 C10 H10 120.4 . .
C10 C11 C12 123.7(17) . .
C10 C11 H11 118.1 . .
C12 C11 H11 118.1 . .
C11 C12 C7 117.5(16) . .
C11 C12 H12 121.2 . .
C7 C12 H12 121.2 . .
C18 C13 C14 114.5(14) . .
C18 C13 S8 124.3(10) . .
C14 C13 S8 121.1(12) . .
C15 C14 C13 121.7(16) . .
C15 C14 H14 119.1 . .
C13 C14 H14 119.1 . .
C14 C15 C16 122.1(17) . .
C14 C15 H15 119.0 . .
C16 C15 H15 119.0 . .
C17 C16 C15 119.1(16) . .
C17 C16 H16 120.5 . .
C15 C16 H16 120.5 . .
C16 C17 C18 117.8(15) . .
C16 C17 S9 121.4(12) . .
C18 C17 S9 120.6(10) . .
C13 C18 C17 124.8(14) . .
C13 C18 H18 117.6 . .
C17 C18 H18 117.6 . .
C24 C19 C20 117.1(15) . .
C24 C19 S6 120.4(11) . .
C20 C19 S6 122.5(11) . .
C21 C20 C19 123.1(14) . .
C21 C20 H20 118.5 . .
C19 C20 H20 118.5 . .
C20 C21 C22 118.9(15) . .
C20 C21 S7 123.6(10) . .
C22 C21 S7 117.4(11) . .
C23 C22 C21 118.2(15) . .
C23 C22 H22 120.9 . .
C21 C22 H22 120.9 . .
C22 C23 C24 122.5(16) . .
C22 C23 H23 118.8 . .
C24 C23 H23 118.8 . .
C23 C24 C19 120.1(16) . .
C23 C24 H24 119.9 . .
C19 C24 H24 119.9 . .
C44 C43 C48 119.9(12) . .
C44 C43 P2 124(2) . .
C48 C43 P2 116(2) . .
C43 C44 C45 121.4(12) . .
C43 C44 H44 119.3 . .
C45 C44 H44 119.3 . .
C44 C45 C46 119.1(12) . .
C44 C45 H45 120.5 . .
C46 C45 H45 120.5 . .
C47 C46 C45 120.0(12) . .
C47 C46 H46 120.0 . .
C45 C46 H46 120.0 . .
C46 C47 C48 120.8(12) . .
C46 C47 H47 119.6 . .
C48 C47 H47 119.6 . .
C43 C48 C47 118.9(12) . .
C43 C48 H48 120.6 . .
C47 C48 H48 120.6 . .
P1 Ag1 S5 105.8(3) . 3_565
P1 Ag1 S2 102.6(2) . .
S5 Ag1 S2 113.9(2) 3_565 .
P1 Ag1 S7 112.3(3) . 3_565
S5 Ag1 S7 112.71(19) 3_565 3_565
S2 Ag1 S7 109.1(2) . 3_565
C31 P1 C25 106.5(14) . .
C31 P1 C37 106.9(14) . .
C25 P1 C37 101.7(13) . .
C31 P1 Ag1 114.1(10) . .
C25 P1 Ag1 111.4(9) . .
C37 P1 Ag1 115.2(10) . .
C30 C25 C26 120.2(12) . .
C30 C25 P1 124.2(15) . .
C26 C25 P1 115.4(15) . .
C27 C26 C25 119.5(11) . .
C27 C26 H26 120.2 . .
C25 C26 H26 120.2 . .
C28 C27 C26 120.5(12) . .
C28 C27 H27 119.8 . .
C26 C27 H27 119.8 . .
C27 C28 C29 120.6(12) . .
C27 C28 H28 119.7 . .
C29 C28 H28 119.7 . .
C28 C29 C30 118.8(11) . .
C28 C29 H29 120.6 . .
C30 C29 H29 120.6 . .
C25 C30 C29 120.4(12) . .
C25 C30 H30 119.8 . .
C29 C30 H30 119.8 . .
C32 C31 C36 111(4) . .
C32 C31 P1 125(3) . .
C36 C31 P1 124(2) . .
C31 C32 C33 128(4) . .
C31 C32 H32 115.9 . .
C33 C32 H32 115.9 . .
C34 C33 C32 117(4) . .
C34 C33 H33 121.6 . .
C32 C33 H33 121.6 . .
C33 C34 C35 113(4) . .
C33 C34 H34 123.6 . .
C35 C34 H34 123.6 . .
C34 C35 C36 126(4) . .
C34 C35 H35 117.1 . .
C36 C35 H35 117.1 . .
C31 C36 C35 120(4) . .
C31 C36 H36 120.0 . .
C35 C36 H36 120.0 . .
C38 C37 C42 119.6(11) . .
C38 C37 P1 123.0(18) . .
C42 C37 P1 117.4(18) . .
C39 C38 C37 120.2(11) . .
C39 C38 H38 119.9 . .
C37 C38 H38 119.9 . .
C38 C39 C40 120.0(11) . .
C38 C39 H39 120.0 . .
C40 C39 H39 120.0 . .
C41 C40 C39 119.8(11) . .
C41 C40 H40 120.1 . .
C39 C40 H40 120.1 . .
C40 C41 C42 120.4(11) . .
C40 C41 H41 119.8 . .
C42 C41 H41 119.8 . .
C41 C42 C37 119.9(11) . .
C41 C42 H42 120.1 . .
C37 C42 H42 120.1 . .
S7 Ag1' S2 120.7(3) 3_565 .
S7 Ag1' S5 119.4(3) 3_565 3_565
S2 Ag1' S5 119.9(3) . 3_565
S7 Ag1' Ag3 110.0(5) 3_565 .
S2 Ag1' Ag3 54.3(2) . .
S5 Ag1' Ag3 103.7(4) 3_565 .
S7 Ag1' Ag9 53.2(3) 3_565 3_565
S2 Ag1' Ag9 106.1(4) . 3_565
S5 Ag1' Ag9 108.3(4) 3_565 3_565
Ag3 Ag1' Ag9 62.6(3) . 3_565
S7 Ag1' Ag5 103.4(4) 3_565 3_565
S2 Ag1' Ag5 111.3(4) . 3_565
S5 Ag1' Ag5 52.4(2) 3_565 3_565
Ag3 Ag1' Ag5 62.7(3) . 3_565
Ag9 Ag1' Ag5 61.4(3) 3_565 3_565
C50 C49 C54 121(2) . .
C50 C49 O1 125(2) . .
C54 C49 O1 113.9(18) . .
C51 C50 C49 119(2) . .
C51 C50 H50 120.6 . .
C49 C50 H50 120.6 . .
C50 C51 C52 119(2) . .
C50 C51 H51 120.7 . .
C52 C51 H51 120.7 . .
C53 C52 C51 125(3) . .
C53 C52 H52 117.4 . .
C51 C52 H52 117.4 . .
C52 C53 C54 114(2) . .
C52 C53 H53 123.0 . .
C54 C53 H53 123.0 . .
C49 C54 C53 122.6(19) . .
C49 C54 O2 114.5(19) . .
C53 C54 O2 122.8(19) . .
O2 C55 C56 97(2) . .
O2 C55 H55A 112.4 . .
C56 C55 H55A 112.4 . .
O2 C55 H55B 112.4 . .
C56 C55 H55B 112.4 . .
H55A C55 H55B 109.9 . .
O5 C56 C55 111(2) . .
O5 C56 H56A 109.5 . .
C55 C56 H56A 109.5 . .
O5 C56 H56B 109.5 . .
C55 C56 H56B 109.5 . .
H56A C56 H56B 108.1 . .
O5 C58 C59 108(2) . .
O5 C58 H58A 110.0 . .
C59 C58 H58A 110.0 . .
O5 C58 H58B 110.0 . .
C59 C58 H58B 110.0 . .
H58A C58 H58B 108.4 . .
O3 C59 C58 94(2) . .
O3 C59 H59A 113.0 . .
C58 C59 H59A 113.0 . .
O3 C59 H59B 113.0 . .
C58 C59 H59B 113.0 . .
H59A C59 H59B 110.4 . .
C61 C60 C65 117(2) . .
C61 C60 O3 127(2) . .
C65 C60 O3 116(2) . .
C60 C61 C62 122(3) . .
C60 C61 H61 119.1 . .
C62 C61 H61 119.1 . .
C63 C62 C61 121(3) . .
C63 C62 H62 119.3 . .
C61 C62 H62 119.3 . .
C62 C63 C64 118(3) . .
C62 C63 H63 121.2 . .
C64 C63 H63 121.2 . .
C63 C64 C65 123(3) . .
C63 C64 H64 118.6 . .
C65 C64 H64 118.6 . .
C64 C65 C60 120(2) . .
C64 C65 O4 129(2) . .
C60 C65 O4 111(2) . .
O4 C66 C67 105(2) . .
O4 C66 H66A 110.8 . .
C67 C66 H66A 110.8 . .
O4 C66 H66B 110.8 . .
C67 C66 H66B 110.8 . .
H66A C66 H66B 108.8 . .
O6 C67 C66 110(2) . .
O6 C67 H67A 109.6 . .
C66 C67 H67A 109.6 . .
O6 C67 H67B 109.6 . .
C66 C67 H67B 109.6 . .
H67A C67 H67B 108.1 . .
O6 C69 C70 104(2) . .
O6 C69 H69A 110.9 . .
C70 C69 H69A 110.9 . .
O6 C69 H69B 110.9 . .
C70 C69 H69B 110.9 . .
H69A C69 H69B 108.9 . .
O1 C70 C69 104(2) . .
O1 C70 H70A 111.0 . .
C69 C70 H70A 111.0 . .
O1 C70 H70B 111.0 . .
C69 C70 H70B 111.0 . .
H70A C70 H70B 109.0 . .
C49 O1 C70 112.5(18) . .
C49 O1 Na1 113.6(15) . .
C70 O1 Na1 116.7(15) . .
C54 O2 C55 112.0(19) . .
C54 O2 Na1 114.0(15) . .
C55 O2 Na1 123.8(16) . .
C60 O3 C59 107(2) . .
C60 O3 Na1 114.6(16) . .
C59 O3 Na1 127.0(18) . .
C65 O4 C66 111(2) . .
C65 O4 Na1 118.4(16) . .
C66 O4 Na1 119.4(16) . .
C58 O5 C56 114(2) . .
C58 O5 Na1 110.4(17) . .
C56 O5 Na1 109.7(16) . .
C69 O6 C67 111(2) . .
C69 O6 Na1 111.2(17) . .
C67 O6 Na1 117.4(16) . .
O7' Na1 O7 165.2(17) . .
O7' Na1 O6 85.4(16) . .
O7 Na1 O6 82.0(11) . .
O7' Na1 O5 83.7(15) . .
O7 Na1 O5 109.3(11) . .
O6 Na1 O5 168.7(11) . .
O7' Na1 O2 88.4(15) . .
O7 Na1 O2 91.5(12) . .
O6 Na1 O2 120.9(7) . .
O5 Na1 O2 61.8(6) . .
O7' Na1 O1 85.1(15) . .
O7 Na1 O1 82.3(11) . .
O6 Na1 O1 63.0(6) . .
O5 Na1 O1 118.8(7) . .
O2 Na1 O1 57.9(6) . .
O7' Na1 O4 92.8(16) . .
O7 Na1 O4 88.3(12) . .
O6 Na1 O4 62.8(6) . .
O5 Na1 O4 114.8(7) . .
O2 Na1 O4 176.3(8) . .
O1 Na1 O4 125.7(7) . .
O7' Na1 O3 88.8(15) . .
O7 Na1 O3 104.0(12) . .
O6 Na1 O3 118.8(8) . .
O5 Na1 O3 58.2(6) . .
O2 Na1 O3 119.8(7) . .
O1 Na1 O3 173.5(10) . .
O4 Na1 O3 56.7(7) . .
C43 P2 C43 104.2(13) . 3_565
C43 P2 C43 104.2(13) . 2_665
C43 P2 C43 104.2(13) 3_565 2_665
C43 P2 Ag11 114.4(11) . .
C43 P2 Ag11 114.4(11) 3_565 .
C43 P2 Ag11 114.4(11) 2_665 .
C1 S2 Ag3 109.7(5) . .
C1 S2 Ag1' 101.3(6) . .
Ag3 S2 Ag1' 71.1(4) . .
C1 S2 Ag2 121.9(6) . .
Ag3 S2 Ag2 80.65(14) . .
Ag1' S2 Ag2 134.5(3) . .
C1 S2 Ag1 99.1(6) . .
Ag3 S2 Ag1 87.55(19) . .
Ag2 S2 Ag1 138.9(2) . .
C3 S3 Ag7 106.2(5) . .
C3 S3 Ag6 108.4(5) . .
Ag7 S3 Ag6 77.02(15) . .
C7 S4 Ag2 110.2(5) . 2_665
C7 S4 Ag2 105.0(6) . .
Ag2 S4 Ag2 79.64(15) 2_665 .
C9 S5 Ag5 106.0(5) . .
C9 S5 Ag1' 106.4(5) . 2_665
Ag5 S5 Ag1' 72.0(4) . 2_665
C9 S5 Ag1 103.5(5) . 2_665
Ag5 S5 Ag1 88.9(2) . 2_665
C9 S5 Ag6 111.2(6) . .
Ag5 S5 Ag6 76.45(13) . .
Ag1' S5 Ag6 136.0(3) 2_665 .
Ag1 S5 Ag6 144.8(2) 2_665 .
C19 S6 Ag8 112.8(5) . .
C19 S6 Ag6 107.0(5) . .
Ag8 S6 Ag6 79.20(15) . .
C13 S8 Ag7 99.8(6) . .
C13 S8 Ag8 108.9(5) . .
Ag7 S8 Ag8 79.94(15) . .
C21 S7 Ag1' 96.8(6) . 2_665
C21 S7 Ag9 108.3(5) . .
Ag1' S7 Ag9 73.7(4) 2_665 .
C21 S7 Ag7 125.1(6) . 2_665
Ag1' S7 Ag7 134.8(3) 2_665 2_665
Ag9 S7 Ag7 77.31(13) . 2_665
C21 S7 Ag1 90.6(6) . 2_665
Ag9 S7 Ag1 90.19(19) . 2_665
Ag7 S7 Ag1 144.2(2) 2_665 2_665
C17 S9 Ag10 101.7(5) . .
C17 S9 Ag8 112.0(5) . 3_565
Ag10 S9 Ag8 73.73(14) . 3_565
C17 S9 Ag11 108.2(5) . .
Ag10 S9 Ag11 85.00(15) . .
Ag8 S9 Ag11 137.38(18) 3_565 .
Ag5 Ag4 Ag5 117.18(3) . 2_665
Ag5 Ag4 Ag5 117.17(3) . 3_565
Ag5 Ag4 Ag5 117.17(3) 2_665 3_565
Ag5 Ag4 Ag10 115.83(5) . 3_565
Ag5 Ag4 Ag10 61.65(4) 2_665 3_565
Ag5 Ag4 Ag10 116.11(5) 3_565 3_565
Ag5 Ag4 Ag10 61.65(4) . 2_665
Ag5 Ag4 Ag10 116.11(5) 2_665 2_665
Ag5 Ag4 Ag10 115.83(5) 3_565 2_665
Ag10 Ag4 Ag10 64.65(6) 3_565 2_665
Ag5 Ag4 Ag10 116.10(5) . .
Ag5 Ag4 Ag10 115.83(5) 2_665 .
Ag5 Ag4 Ag10 61.66(4) 3_565 .
Ag10 Ag4 Ag10 64.65(6) 3_565 .
Ag10 Ag4 Ag10 64.65(6) 2_665 .
Ag5 Ag4 Ag3 116.41(7) . 3_565
Ag5 Ag4 Ag3 66.19(4) 2_665 3_565
Ag5 Ag4 Ag3 63.12(4) 3_565 3_565
Ag10 Ag4 Ag3 117.96(4) 3_565 3_565
Ag10 Ag4 Ag3 177.38(5) 2_665 3_565
Ag10 Ag4 Ag3 115.84(4) . 3_565
Ag5 Ag4 Ag3 66.20(4) . 2_665
Ag5 Ag4 Ag3 63.11(4) 2_665 2_665
Ag5 Ag4 Ag3 116.40(7) 3_565 2_665
Ag10 Ag4 Ag3 115.84(4) 3_565 2_665
Ag10 Ag4 Ag3 117.96(4) 2_665 2_665
Ag10 Ag4 Ag3 177.38(5) . 2_665
Ag3 Ag4 Ag3 61.57(6) 3_565 2_665
Ag5 Ag4 Ag3 63.11(4) . .
Ag5 Ag4 Ag3 116.40(7) 2_665 .
Ag5 Ag4 Ag3 66.19(4) 3_565 .
Ag10 Ag4 Ag3 177.38(5) 3_565 .
Ag10 Ag4 Ag3 115.84(4) 2_665 .
Ag10 Ag4 Ag3 117.96(4) . .
Ag3 Ag4 Ag3 61.57(6) 3_565 .
Ag3 Ag4 Ag3 61.57(6) 2_665 .
Ag5 Ag4 Ag9 65.52(4) . .
Ag5 Ag4 Ag9 61.31(3) 2_665 .
Ag5 Ag4 Ag9 177.00(6) 3_565 .
Ag10 Ag4 Ag9 60.95(4) 3_565 .
Ag10 Ag4 Ag9 63.89(4) 2_665 .
Ag10 Ag4 Ag9 116.28(7) . .
Ag3 Ag4 Ag9 117.30(5) 3_565 .
Ag3 Ag4 Ag9 65.58(4) 2_665 .
Ag3 Ag4 Ag9 116.74(5) . .
Ag5 Ag4 Ag9 177.00(6) . 2_665
Ag5 Ag4 Ag9 65.52(4) 2_665 2_665
Ag5 Ag4 Ag9 61.31(3) 3_565 2_665
Ag10 Ag4 Ag9 63.89(4) 3_565 2_665
Ag10 Ag4 Ag9 116.28(7) 2_665 2_665
Ag10 Ag4 Ag9 60.95(4) . 2_665
Ag3 Ag4 Ag9 65.58(4) 3_565 2_665
Ag3 Ag4 Ag9 116.74(5) 2_665 2_665
Ag3 Ag4 Ag9 117.31(5) . 2_665
Ag9 Ag4 Ag9 115.93(3) . 2_665
Ag5 Ag4 Ag9 61.31(3) . 3_565
Ag5 Ag4 Ag9 177.00(6) 2_665 3_565
Ag5 Ag4 Ag9 65.52(4) 3_565 3_565
Ag10 Ag4 Ag9 116.28(7) 3_565 3_565
Ag10 Ag4 Ag9 60.95(4) 2_665 3_565
Ag10 Ag4 Ag9 63.89(4) . 3_565
Ag3 Ag4 Ag9 116.74(5) 3_565 3_565
Ag3 Ag4 Ag9 117.31(5) 2_665 3_565
Ag3 Ag4 Ag9 65.58(4) . 3_565
Ag9 Ag4 Ag9 115.92(3) . 3_565
Ag9 Ag4 Ag9 115.92(3) 2_665 3_565
S4 Ag2 S4 131.4(2) 3_565 .
S4 Ag2 S2 114.47(16) 3_565 .
S4 Ag2 S2 112.71(16) . .
S4 Ag2 Ag2 50.19(13) 3_565 3_565
S4 Ag2 Ag2 105.71(13) . 3_565
S2 Ag2 Ag2 128.17(11) . 3_565
S4 Ag2 Ag2 105.73(13) 3_565 2_665
S4 Ag2 Ag2 50.17(13) . 2_665
S2 Ag2 Ag2 127.04(11) . 2_665
Ag2 Ag2 Ag2 60.0 3_565 2_665
S4 Ag2 Ag3 112.92(13) 3_565 .
S4 Ag2 Ag3 106.80(12) . .
S2 Ag2 Ag3 48.01(10) . .
Ag2 Ag2 Ag3 88.82(3) 3_565 .
Ag2 Ag2 Ag3 85.66(3) 2_665 .
S2 Ag3 Ag4 160.20(12) . .
S2 Ag3 Ag3 128.52(12) . 3_565
Ag4 Ag3 Ag3 59.21(3) . 3_565
S2 Ag3 Ag3 140.17(11) . 2_665
Ag4 Ag3 Ag3 59.21(3) . 2_665
Ag3 Ag3 Ag3 60.0 3_565 2_665
S2 Ag3 Ag1' 54.6(2) . .
Ag4 Ag3 Ag1' 106.2(2) . .
Ag3 Ag3 Ag1' 112.44(16) 3_565 .
Ag3 Ag3 Ag1' 165.3(2) 2_665 .
S2 Ag3 Ag5 120.96(12) . .
Ag4 Ag3 Ag5 58.19(4) . .
Ag3 Ag3 Ag5 110.15(4) 3_565 .
Ag3 Ag3 Ag5 63.57(5) 2_665 .
Ag1' Ag3 Ag5 111.7(2) . .
S2 Ag3 Ag9 104.18(12) . 3_565
Ag4 Ag3 Ag9 57.58(4) . 3_565
Ag3 Ag3 Ag9 108.14(4) 3_565 3_565
Ag3 Ag3 Ag9 108.62(4) 2_665 3_565
Ag5 Ag3 Ag9 57.22(4) . 3_565
S2 Ag3 Ag5 109.10(11) . 3_565
Ag4 Ag3 Ag5 56.67(3) . 3_565
Ag3 Ag3 Ag5 59.12(5) 3_565 3_565
Ag3 Ag3 Ag5 106.67(4) 2_665 3_565
Ag5 Ag3 Ag5 105.46(6) . 3_565
Ag9 Ag3 Ag5 59.73(4) 3_565 3_565
S2 Ag3 Ag2 51.34(11) . .
Ag4 Ag3 Ag2 146.44(6) . .
Ag3 Ag3 Ag2 90.71(3) 3_565 .
Ag3 Ag3 Ag2 94.19(3) 2_665 .
Ag1' Ag3 Ag2 98.7(2) . .
Ag5 Ag3 Ag2 131.29(6) . .
Ag9 Ag3 Ag2 155.51(5) 3_565 .
Ag5 Ag3 Ag2 122.78(5) 3_565 .
S5 Ag5 Ag4 158.30(12) . .
S5 Ag5 Ag10 133.04(12) . 2_665
Ag4 Ag5 Ag10 59.25(5) . 2_665
S5 Ag5 Ag9 139.71(12) . 3_565
Ag4 Ag5 Ag9 60.01(3) . 3_565
Ag10 Ag5 Ag9 59.74(4) 2_665 3_565
S5 Ag5 Ag3 116.47(12) . .
Ag4 Ag5 Ag3 58.69(5) . .
Ag10 Ag5 Ag3 110.05(5) 2_665 .
Ag9 Ag5 Ag3 63.55(5) 3_565 .
S5 Ag5 Ag1' 55.6(3) . 2_665
Ag4 Ag5 Ag1' 104.1(2) . 2_665
Ag10 Ag5 Ag1' 115.08(19) 2_665 2_665
Ag9 Ag5 Ag1' 164.1(2) 3_565 2_665
Ag3 Ag5 Ag1' 108.27(16) . 2_665
S5 Ag5 Ag9 109.32(12) . .
Ag4 Ag5 Ag9 57.85(3) . .
Ag10 Ag5 Ag9 60.45(4) 2_665 .
Ag9 Ag5 Ag9 108.55(6) 3_565 .
Ag3 Ag5 Ag9 106.94(5) . .
Ag1' Ag5 Ag9 59.3(2) 2_665 .
S5 Ag5 Ag3 101.73(12) . 2_665
Ag4 Ag5 Ag3 57.14(4) . 2_665
Ag10 Ag5 Ag3 108.34(5) 2_665 2_665
Ag9 Ag5 Ag3 108.67(5) 3_565 2_665
Ag3 Ag5 Ag3 57.31(5) . 2_665
Ag1' Ag5 Ag3 57.2(2) 2_665 2_665
Ag9 Ag5 Ag3 60.06(4) . 2_665
S5 Ag5 Ag6 53.48(11) . .
Ag4 Ag5 Ag6 147.93(6) . .
Ag10 Ag5 Ag6 94.12(5) 2_665 .
Ag9 Ag5 Ag6 92.15(5) 3_565 .
Ag3 Ag5 Ag6 125.68(6) . .
Ag1' Ag5 Ag6 103.5(2) 2_665 .
Ag9 Ag5 Ag6 127.17(6) . .
Ag3 Ag5 Ag6 154.87(6) 2_665 .
S3 Ag6 S6 129.43(17) . .
S3 Ag6 S5 119.02(17) . .
S6 Ag6 S5 108.72(16) . .
S3 Ag6 Ag7 51.45(12) . .
S6 Ag6 Ag7 105.26(13) . .
S5 Ag6 Ag7 133.24(11) . .
S3 Ag6 Ag5 114.14(12) . .
S6 Ag6 Ag5 108.57(11) . .
S5 Ag6 Ag5 50.07(10) . .
Ag7 Ag6 Ag5 89.15(5) . .
S3 Ag6 Ag8 108.30(13) . .
S6 Ag6 Ag8 50.08(12) . .
S5 Ag6 Ag8 123.71(12) . .
Ag7 Ag6 Ag8 61.29(5) . .
Ag5 Ag6 Ag8 84.54(5) . .
S8 Ag7 S3 131.23(18) . .
S8 Ag7 S7 117.04(17) . 3_565
S3 Ag7 S7 110.31(17) . 3_565
S8 Ag7 Ag6 106.09(13) . .
S3 Ag7 Ag6 51.54(12) . .
S7 Ag7 Ag6 123.59(11) 3_565 .
S8 Ag7 Ag8 50.46(12) . .
S3 Ag7 Ag8 107.98(13) . .
S7 Ag7 Ag8 126.30(11) 3_565 .
Ag6 Ag7 Ag8 60.85(5) . .
S8 Ag7 Ag9 105.62(12) . 3_565
S3 Ag7 Ag9 113.97(12) . 3_565
S7 Ag7 Ag9 48.91(9) 3_565 3_565
Ag6 Ag7 Ag9 86.76(5) . 3_565
Ag8 Ag7 Ag9 81.61(5) . 3_565
S6 Ag8 S8 125.37(17) . .
S6 Ag8 S9 116.71(16) . 2_665
S8 Ag8 S9 114.10(16) . 2_665
S6 Ag8 Ag10 111.70(11) . 2_665
S8 Ag8 Ag10 114.75(12) . 2_665
S9 Ag8 Ag10 51.65(10) 2_665 2_665
S6 Ag8 Ag6 50.73(13) . .
S8 Ag8 Ag6 102.57(13) . .
S9 Ag8 Ag6 134.53(12) 2_665 .
Ag10 Ag8 Ag6 89.48(5) 2_665 .
S6 Ag8 Ag7 102.72(14) . .
S8 Ag8 Ag7 49.60(13) . .
S9 Ag8 Ag7 133.35(11) 2_665 .
Ag10 Ag8 Ag7 92.12(5) 2_665 .
Ag6 Ag8 Ag7 57.86(5) . .
S7 Ag9 Ag4 155.92(12) . .
S7 Ag9 Ag10 144.76(12) . 3_565
Ag4 Ag9 Ag10 58.94(4) . 3_565
S7 Ag9 Ag5 129.19(12) . 2_665
Ag4 Ag9 Ag5 58.68(3) . 2_665
Ag10 Ag9 Ag5 60.08(4) 3_565 2_665
S7 Ag9 Ag10 122.33(12) . 2_665
Ag4 Ag9 Ag10 57.50(4) . 2_665
Ag10 Ag9 Ag10 61.67(6) 3_565 2_665
Ag5 Ag9 Ag10 108.45(5) 2_665 2_665
S7 Ag9 Ag1' 53.2(2) . 2_665
Ag4 Ag9 Ag1' 103.21(19) . 2_665
Ag10 Ag9 Ag1' 162.08(19) 3_565 2_665
Ag5 Ag9 Ag1' 110.92(16) 2_665 2_665
Ag10 Ag9 Ag1' 111.76(15) 2_665 2_665
S7 Ag9 Ag5 101.67(11) . .
Ag4 Ag9 Ag5 56.63(3) . .
Ag10 Ag9 Ag5 106.79(5) 3_565 .
Ag5 Ag9 Ag5 107.45(6) 2_665 .
Ag10 Ag9 Ag5 56.80(4) 2_665 .
Ag1' Ag9 Ag5 59.33(16) 2_665 .
S7 Ag9 Ag3 105.03(12) . 2_665
Ag4 Ag9 Ag3 56.84(5) . 2_665
Ag10 Ag9 Ag3 106.93(5) 3_565 2_665
Ag5 Ag9 Ag3 59.23(4) 2_665 2_665
Ag10 Ag9 Ag3 105.55(5) 2_665 2_665
Ag1' Ag9 Ag3 57.24(18) 2_665 2_665
Ag5 Ag9 Ag3 60.21(4) . 2_665
S7 Ag9 Ag7 53.79(11) . 2_665
Ag4 Ag9 Ag7 147.48(5) . 2_665
Ag10 Ag9 Ag7 95.88(5) 3_565 2_665
Ag5 Ag9 Ag7 91.86(5) 2_665 2_665
Ag10 Ag9 Ag7 131.69(6) 2_665 2_665
Ag1' Ag9 Ag7 100.04(18) 2_665 2_665
Ag5 Ag9 Ag7 155.43(6) . 2_665
Ag3 Ag9 Ag7 122.31(5) 2_665 2_665
S9 Ag10 Ag4 159.54(12) . .
S9 Ag10 Ag9 131.83(12) . 2_665
Ag4 Ag10 Ag9 60.11(4) . 2_665
S9 Ag10 Ag5 139.34(12) . 3_565
Ag4 Ag10 Ag5 59.09(4) . 3_565
Ag9 Ag10 Ag5 60.19(4) 2_665 3_565
S9 Ag10 Ag9 116.74(11) . 3_565
Ag4 Ag10 Ag9 58.61(3) . 3_565
Ag9 Ag10 Ag9 110.74(7) 2_665 3_565
Ag5 Ag10 Ag9 62.75(4) 3_565 3_565
S9 Ag10 Ag10 110.25(10) . 3_565
Ag4 Ag10 Ag10 57.67(3) . 3_565
Ag9 Ag10 Ag10 61.20(5) 2_665 3_565
Ag5 Ag10 Ag10 108.17(4) 3_565 3_565
Ag9 Ag10 Ag10 106.42(4) 3_565 3_565
S9 Ag10 Ag10 102.39(11) . 2_665
Ag4 Ag10 Ag10 57.67(3) . 2_665
Ag9 Ag10 Ag10 109.70(4) 2_665 2_665
Ag5 Ag10 Ag10 107.93(4) 3_565 2_665
Ag9 Ag10 Ag10 57.14(5) 3_565 2_665
Ag10 Ag10 Ag10 60.0 3_565 2_665
S9 Ag10 Ag8 54.62(11) . 3_565
Ag4 Ag10 Ag8 145.41(6) . 3_565
Ag9 Ag10 Ag8 90.22(5) 2_665 3_565
Ag5 Ag10 Ag8 91.85(5) 3_565 3_565
Ag9 Ag10 Ag8 127.41(6) 3_565 3_565
Ag10 Ag10 Ag8 125.64(6) 3_565 3_565
Ag10 Ag10 Ag8 156.92(4) 2_665 3_565
P2 Ag11 S9 104.82(12) . 3_565
P2 Ag11 S9 104.82(12) . 2_665
S9 Ag11 S9 113.69(10) 3_565 2_665
P2 Ag11 S9 104.82(12) . .
S9 Ag11 S9 113.70(10) 3_565 .
S9 Ag11 S9 113.70(10) 2_665 .

loop_
_geom_bond_atom_site_label_1
_geom_bond_atom_site_label_2
_geom_bond_distance
_geom_bond_site_symmetry_2
C1 C2 1.391(14) .
C1 C6 1.410(14) .
C1 S2 1.738(18) .
C2 C3 1.408(14) .
C2 H2 0.9300 .
C3 C4 1.401(14) .
C3 S3 1.747(19) .
C4 C5 1.404(14) .
C4 H4 0.9300 .
C5 C6 1.390(14) .
C5 H5 0.9300 .
C6 H6 0.9300 .
C7 C12 1.379(13) .
C7 C8 1.385(14) .
C7 S4 1.761(19) .
C8 C9 1.399(14) .
C8 H8 0.9300 .
C9 C10 1.377(14) .
C9 S5 1.761(19) .
C10 C11 1.360(14) .
C10 H10 0.9300 .
C11 C12 1.379(14) .
C11 H11 0.9300 .
C12 H12 0.9300 .
C13 C18 1.420(13) .
C13 C14 1.424(13) .
C13 S8 1.715(17) .
C14 C15 1.393(14) .
C14 H14 0.9300 .
C15 C16 1.407(14) .
C15 H15 0.9300 .
C16 C17 1.398(13) .
C16 H16 0.9300 .
C17 C18 1.426(14) .
C17 S9 1.719(17) .
C18 H18 0.9300 .
C19 C24 1.397(13) .
C19 C20 1.403(13) .
C19 S6 1.733(17) .
C20 C21 1.399(13) .
C20 H20 0.9300 .
C21 C22 1.400(13) .
C21 S7 1.769(17) .
C22 C23 1.394(13) .
C22 H22 0.9300 .
C23 C24 1.394(14) .
C23 H23 0.9300 .
C24 H24 0.9300 .
C43 C44 1.376(17) .
C43 C48 1.401(17) .
C43 P2 1.76(2) .
C44 C45 1.392(17) .
C44 H44 0.9300 .
C45 C46 1.397(17) .
C45 H45 0.9300 .
C46 C47 1.384(17) .
C46 H46 0.9300 .
C47 C48 1.405(17) .
C47 H47 0.9300 .
C48 H48 0.9300 .
Ag1 P1 2.519(10) .
Ag1 S5 2.579(5) 3_565
Ag1 S2 2.622(6) .
Ag1 S7 2.641(6) 3_565
P1 C31 1.80(3) .
P1 C25 1.86(2) .
P1 C37 1.92(2) .
C25 C30 1.374(17) .
C25 C26 1.389(17) .
C26 C27 1.389(17) .
C26 H26 0.9300 .
C27 C28 1.372(17) .
C27 H27 0.9300 .
C28 C29 1.391(17) .
C28 H28 0.9300 .
C29 C30 1.405(17) .
C29 H29 0.9300 .
C30 H30 0.9300 .
C31 C32 1.303(19) .
C31 C36 1.306(19) .
C32 C33 1.313(19) .
C32 H32 0.9300 .
C33 C34 1.295(19) .
C33 H33 0.9300 .
C34 C35 1.309(19) .
C34 H34 0.9300 .
C35 C36 1.316(19) .
C35 H35 0.9300 .
C36 H36 0.9300 .
C37 C38 1.312(18) .
C37 C42 1.316(18) .
C38 C39 1.312(19) .
C38 H38 0.9300 .
C39 C40 1.314(18) .
C39 H39 0.9300 .
C40 C41 1.305(18) .
C40 H40 0.9300 .
C41 C42 1.314(19) .
C41 H41 0.9300 .
C42 H42 0.9300 .
Ag1' S7 2.466(9) 3_565
Ag1' S2 2.469(8) .
Ag1' S5 2.567(9) 3_565
Ag1' Ag3 2.868(13) .
Ag1' Ag9 2.957(14) 3_565
Ag1' Ag5 2.958(12) 3_565
C49 C50 1.394(16) .
C49 C54 1.401(16) .
C49 O1 1.42(2) .
C50 C51 1.385(16) .
C50 H50 0.9300 .
C51 C52 1.401(16) .
C51 H51 0.9300 .
C52 C53 1.391(16) .
C52 H52 0.9300 .
C53 C54 1.407(16) .
C53 H53 0.9300 .
C54 O2 1.43(2) .
C55 O2 1.484(17) .
C55 C56 1.532(19) .
C55 H55A 0.9700 .
C55 H55B 0.9700 .
C56 O5 1.505(18) .
C56 H56A 0.9700 .
C56 H56B 0.9700 .
C58 O5 1.476(17) .
C58 C59 1.514(19) .
C58 H58A 0.9700 .
C58 H58B 0.9700 .
C59 O3 1.467(17) .
C59 H59A 0.9700 .
C59 H59B 0.9700 .
C60 C61 1.380(18) .
C60 C65 1.401(18) .
C60 O3 1.41(2) .
C61 C62 1.388(19) .
C61 H61 0.9300 .
C62 C63 1.355(18) .
C62 H62 0.9300 .
C63 C64 1.370(18) .
C63 H63 0.9300 .
C64 C65 1.381(19) .
C64 H64 0.9300 .
C65 O4 1.41(2) .
C66 O4 1.484(17) .
C66 C67 1.519(19) .
C66 H66A 0.9700 .
C66 H66B 0.9700 .
C67 O6 1.478(17) .
C67 H67A 0.9700 .
C67 H67B 0.9700 .
C69 O6 1.478(17) .
C69 C70 1.522(18) .
C69 H69A 0.9700 .
C69 H69B 0.9700 .
C70 O1 1.464(17) .
C70 H70A 0.9700 .
C70 H70B 0.9700 .
O1 Na1 2.66(2) .
O2 Na1 2.65(2) .
O3 Na1 2.68(2) .
O4 Na1 2.68(2) .
O5 Na1 2.63(2) .
O6 Na1 2.57(2) .
Na1 O7' 2.33(3) .
Na1 O7 2.34(3) .
P2 Ag11 2.578(12) .
S2 Ag3 2.462(4) .
S2 Ag2 2.586(5) .
S3 Ag7 2.462(5) .
S3 Ag6 2.465(5) .
S4 Ag2 2.458(5) 2_665
S4 Ag2 2.458(5) .
S5 Ag5 2.462(4) .
S5 Ag6 2.581(5) .
S6 Ag8 2.471(5) .
S6 Ag6 2.494(5) .
S8 Ag7 2.458(5) .
S8 Ag8 2.489(5) .
S7 Ag9 2.466(4) .
S7 Ag7 2.640(5) 2_665
S9 Ag10 2.484(5) .
S9 Ag8 2.583(5) 3_565
S9 Ag11 2.626(4) .
Ag4 Ag5 2.7698(12) .
Ag4 Ag5 2.7699(12) 2_665
Ag4 Ag5 2.7699(12) 3_565
Ag4 Ag10 2.7743(18) 3_565
Ag4 Ag10 2.7743(19) 2_665
Ag4 Ag10 2.7744(18) .
Ag4 Ag3 2.7846(19) 3_565
Ag4 Ag3 2.7847(19) 2_665
Ag4 Ag3 2.7847(19) .
Ag4 Ag9 2.8080(13) .
Ag4 Ag9 2.8081(13) 2_665
Ag4 Ag9 2.8081(13) 3_565
Ag2 Ag2 3.148(3) 3_565
Ag2 Ag2 3.148(3) 2_665
Ag2 Ag3 3.268(2) .
Ag3 Ag3 2.851(2) 3_565
Ag3 Ag3 2.851(2) 2_665
Ag3 Ag5 2.9070(18) .
Ag3 Ag9 3.0289(19) 3_565
Ag3 Ag5 3.0331(18) 3_565
Ag5 Ag10 2.8410(19) 2_665
Ag5 Ag9 2.8443(17) 3_565
Ag5 Ag9 3.0186(18) .
Ag5 Ag6 3.1215(19) .
Ag6 Ag7 3.068(2) .
Ag6 Ag8 3.164(2) .
Ag7 Ag8 3.178(2) .
Ag7 Ag9 3.193(2) 3_565
Ag8 Ag10 3.0410(18) 2_665
Ag9 Ag10 2.8313(18) 3_565
Ag9 Ag10 2.9536(18) 2_665
Ag10 Ag10 2.967(2) 3_565
Ag10 Ag10 2.967(2) 2_665
O8 C71 1.39(3) .

loop_
_geom_hbond_atom_site_label_D
_geom_hbond_atom_site_label_H
_geom_hbond_atom_site_label_A
_geom_hbond_distance_DH
_geom_hbond_distance_HA
_geom_hbond_distance_DA
_geom_hbond_angle_DHA
_geom_hbond_site_symmetry_A
_geom_hbond_publ_flag
C8 H8 S2 0.93 2.83 3.542(19) 134.7 2_665 yes
C18 H18 S9 0.93 2.68 3.536(16) 152.5 2_665 yes
C50 H50 S6 0.93 2.97 3.84(3) 157.3 8_654 yes
C53 H53 S3 0.93 2.88 3.72(3) 150.1 18_545 yes
C58 H58A S4 0.97 3.03 3.76(3) 132.8 3_565 yes
C64 H64 S6 0.93 2.89 3.68(3) 143.9 16_665 yes
C70 H70A S6 0.97 2.68 3.48(2) 139.8 8_654 yes

loop_
_geom_torsion_atom_site_label_1
_geom_torsion_atom_site_label_2
_geom_torsion_atom_site_label_3
_geom_torsion_atom_site_label_4
_geom_torsion
_geom_torsion_site_symmetry_4
C6 C1 C2 C3 4(3) .
S2 C1 C2 C3 169.9(14) .
C1 C2 C3 C4 -4(3) .
C1 C2 C3 S3 -178.8(14) .
C2 C3 C4 C5 2(3) .
S3 C3 C4 C5 176.9(18) .
C3 C4 C5 C6 0(4) .
C4 C5 C6 C1 0(3) .
C2 C1 C6 C5 -2(3) .
S2 C1 C6 C5 -167.9(17) .
C12 C7 C8 C9 5(3) .
S4 C7 C8 C9 -177.5(14) .
C7 C8 C9 C10 -8(3) .
C7 C8 C9 S5 173.3(15) .
C8 C9 C10 C11 11(3) .
S5 C9 C10 C11 -170.5(16) .
C9 C10 C11 C12 -12(3) .
C10 C11 C12 C7 9(3) .
C8 C7 C12 C11 -5(3) .
S4 C7 C12 C11 177.6(16) .
C18 C13 C14 C15 1(3) .
S8 C13 C14 C15 177.5(15) .
C13 C14 C15 C16 1(3) .
C14 C15 C16 C17 -1(3) .
C15 C16 C17 C18 -1(3) .
C15 C16 C17 S9 -175.7(14) .
C14 C13 C18 C17 -3(3) .
S8 C13 C18 C17 -179.7(13) .
C16 C17 C18 C13 3(3) .
S9 C17 C18 C13 178.1(13) .
C24 C19 C20 C21 4(3) .
S6 C19 C20 C21 -173.3(15) .
C19 C20 C21 C22 -4(3) .
C19 C20 C21 S7 173.9(14) .
C20 C21 C22 C23 2(3) .
S7 C21 C22 C23 -175.5(15) .
C21 C22 C23 C24 -1(3) .
C22 C23 C24 C19 1(3) .
C20 C19 C24 C23 -3(3) .
S6 C19 C24 C23 174.7(15) .
C48 C43 C44 C45 0.0(3) .
P2 C43 C44 C45 -174(3) .
C43 C44 C45 C46 0.0(3) .
C44 C45 C46 C47 -0.1(7) .
C45 C46 C47 C48 0.1(9) .
C44 C43 C48 C47 0.0(7) .
P2 C43 C48 C47 175(3) .
C46 C47 C48 C43 0.0(9) .
C31 P1 C25 C30 -2(2) .
C37 P1 C25 C30 -113.7(19) .
Ag1 P1 C25 C30 123.0(16) .
C31 P1 C25 C26 -177.4(17) .
C37 P1 C25 C26 70.8(18) .
Ag1 P1 C25 C26 -52.5(17) .
C30 C25 C26 C27 -0.1(3) .
P1 C25 C26 C27 176(2) .
C25 C26 C27 C28 0.1(3) .
C26 C27 C28 C29 -0.2(7) .
C27 C28 C29 C30 0.4(9) .
C26 C25 C30 C29 0.2(7) .
P1 C25 C30 C29 -175(2) .
C28 C29 C30 C25 -0.4(9) .
C25 P1 C31 C32 -71(4) .
C37 P1 C31 C32 37(4) .
Ag1 P1 C31 C32 166(3) .
C25 P1 C31 C36 107(4) .
C37 P1 C31 C36 -145(3) .
Ag1 P1 C31 C36 -16(4) .
C36 C31 C32 C33 -13(7) .
P1 C31 C32 C33 166(4) .
C31 C32 C33 C34 24(7) .
C32 C33 C34 C35 -24(6) .
C33 C34 C35 C36 19(7) .
C32 C31 C36 C35 5(6) .
P1 C31 C36 C35 -174(3) .
C34 C35 C36 C31 -9(7) .
C42 C37 C38 C39 0.0(3) .
P1 C37 C38 C39 -180(2) .
C37 C38 C39 C40 0.0(3) .
C38 C39 C40 C41 0.1(8) .
C39 C40 C41 C42 -0.2(10) .
C40 C41 C42 C37 0.2(10) .
C38 C37 C42 C41 -0.1(8) .
P1 C37 C42 C41 180(2) .
C54 C49 C50 C51 -3(6) .
O1 C49 C50 C51 -173(3) .
C49 C50 C51 C52 0(5) .
C50 C51 C52 C53 2(6) .
C51 C52 C53 C54 -1(6) .
C50 C49 C54 C53 4(6) .
O1 C49 C54 C53 175(3) .
C50 C49 C54 O2 -174(3) .
O1 C49 C54 O2 -3(5) .
C52 C53 C54 C49 -1(5) .
C52 C53 C54 O2 177(3) .
O2 C55 C56 O5 -64(3) .
O5 C58 C59 O3 65(3) .
C65 C60 C61 C62 0.1(3) .
O3 C60 C61 C62 -177(3) .
C60 C61 C62 C63 -0.1(3) .
C61 C62 C63 C64 0.2(7) .
C62 C63 C64 C65 -0.4(9) .
C63 C64 C65 C60 0.5(9) .
C63 C64 C65 O4 -178(3) .
C61 C60 C65 C64 -0.3(7) .
O3 C60 C65 C64 177(2) .
C61 C60 C65 O4 179(2) .
O3 C60 C65 O4 -4(3) .
O4 C66 C67 O6 -54(4) .
O6 C69 C70 O1 67(3) .
C50 C49 O1 C70 -13(5) .
C54 C49 O1 C70 177(3) .
C50 C49 O1 Na1 -148(3) .
C54 C49 O1 Na1 41(4) .
C69 C70 O1 C49 -174(3) .
C69 C70 O1 Na1 -40(3) .
C49 C54 O2 C55 177(3) .
C53 C54 O2 C55 -1(5) .
C49 C54 O2 Na1 -36(4) .
C53 C54 O2 Na1 145(3) .
C56 C55 O2 C54 -178(3) .
C56 C55 O2 Na1 39(3) .
C61 C60 O3 C59 3(3) .
C65 C60 O3 C59 -174(2) .
C61 C60 O3 Na1 -143.6(15) .
C65 C60 O3 Na1 40(2) .
C58 C59 O3 C60 -179(2) .
C58 C59 O3 Na1 -37(3) .
C64 C65 O4 C66 0(4) .
C60 C65 O4 C66 -178(2) .
C64 C65 O4 Na1 144.8(16) .
C60 C65 O4 Na1 -34(3) .
C67 C66 O4 C65 -179(3) .
C67 C66 O4 Na1 37(4) .
C59 C58 O5 C56 165(2) .
C59 C58 O5 Na1 -71(3) .
C55 C56 O5 C58 -173(2) .
C55 C56 O5 Na1 63(3) .
C70 C69 O6 C67 162(3) .
C70 C69 O6 Na1 -65(3) .
C66 C67 O6 C69 -180(3) .
C66 C67 O6 Na1 51(3) .
C44 C43 P2 C43 147(3) 3_565
C48 C43 P2 C43 -27(2) 3_565
C44 C43 P2 C43 -104(3) 2_665
C48 C43 P2 C43 82.0(14) 2_665
C44 C43 P2 Ag11 22(3) .
C48 C43 P2 Ag11 -152.5(15) .
C2 C1 S2 Ag3 29.6(16) .
C6 C1 S2 Ag3 -164.7(13) .
C2 C1 S2 Ag1' -44.2(15) .
C6 C1 S2 Ag1' 121.5(15) .
C2 C1 S2 Ag2 120.8(13) .
C6 C1 S2 Ag2 -73.6(16) .
C2 C1 S2 Ag1 -61.0(14) .
C6 C1 S2 Ag1 104.6(14) .
C4 C3 S3 Ag7 -137.3(15) .
C2 C3 S3 Ag7 36.9(16) .
C4 C3 S3 Ag6 141.3(15) .
C2 C3 S3 Ag6 -44.4(16) .
C12 C7 S4 Ag2 -165.8(14) 2_665
C8 C7 S4 Ag2 16.9(18) 2_665
C12 C7 S4 Ag2 109.9(16) .
C8 C7 S4 Ag2 -67.3(17) .
C10 C9 S5 Ag5 -130.2(15) .
C8 C9 S5 Ag5 48.4(16) .
C10 C9 S5 Ag1' 154.4(15) 2_665
C8 C9 S5 Ag1' -27.1(17) 2_665
C10 C9 S5 Ag1 137.1(15) 2_665
C8 C9 S5 Ag1 -44.3(16) 2_665
C10 C9 S5 Ag6 -48.8(17) .
C8 C9 S5 Ag6 129.8(14) .
C24 C19 S6 Ag8 140.7(13) .
C20 C19 S6 Ag8 -42.3(16) .
C24 C19 S6 Ag6 -134.2(14) .
C20 C19 S6 Ag6 42.8(16) .
C18 C13 S8 Ag7 -82.4(15) .
C14 C13 S8 Ag7 101.2(15) .
C18 C13 S8 Ag8 0.2(17) .
C14 C13 S8 Ag8 -176.2(13) .
C20 C21 S7 Ag1' -55.6(17) 2_665
C22 C21 S7 Ag1' 122.3(15) 2_665
C20 C21 S7 Ag9 19.4(18) .
C22 C21 S7 Ag9 -162.7(13) .
C20 C21 S7 Ag7 106.5(15) 2_665
C22 C21 S7 Ag7 -75.6(16) 2_665
C20 C21 S7 Ag1 -71.0(16) 2_665
C22 C21 S7 Ag1 106.9(15) 2_665
C16 C17 S9 Ag10 -127.7(14) .
C18 C17 S9 Ag10 57.5(14) .
C16 C17 S9 Ag8 -50.7(16) 3_565
C18 C17 S9 Ag8 134.5(12) 3_565
C16 C17 S9 Ag11 143.7(13) .
C18 C17 S9 Ag11 -31.1(15) .
